data_1534066
loop_
_publ_author_name
'Locock, A.J.'
'Burns, P.C.'

_publ_section_title
;
 Structures and syntheses of framework triuranyl diarsenate hydrates
;
_journal_name_full 'Journal of Solid State Chemistry'
_journal_page_first 18
_journal_page_last 26
_journal_volume 176
_journal_year 2003
_chemical_formula_sum 'As2 H8 O18 U3'
_chemical_name_systematic '(U O2) ((U O2) (As O4))2 (H2 O)4'
_space_group_IT_number 14
_symmetry_space_group_name_Hall '-P 2ybc'
_symmetry_space_group_name_H-M 'P 1 21/c 1'
_cell_angle_alpha 90
_cell_angle_beta 104.576
_cell_angle_gamma 90
_cell_formula_units_Z 4
_cell_length_a 11.238
_cell_length_b 7.152
_cell_length_c 21.941
_cell_volume 1706.731
_citation_journal_id_ASTM JSSCBI
_cod_data_source_file Locock_JSSCBI_2003_227.cif
_cod_data_source_block H8As2O18U3
_cod_original_formula_sum 'H8 As2 O18 U3'
_cod_database_code 1534066

loop_
_symmetry_equiv_pos_as_xyz
x,y,z
-x,y+1/2,-z+1/2
-x,-y,-z
x,-y-1/2,z-1/2

loop_
_atom_site_label
_atom_site_type_symbol
_atom_site_fract_x
_atom_site_fract_y
_atom_site_fract_z
_atom_site_occupancy
_atom_site_U_iso_or_equiv
O6 O-2 0.0618 0.2559 0.1512 1 0.0
U2 U+6 0.2998 0.7415 0.1707 1 0.0
O2 O-2 0.3943 0.7585 0.1179 1 0.0
O11 O-2 -0.0796 0.732 0.0874 1 0.0
O10 O-2 0.3107 0.0676 0.1862 1 0.0
O18 O-2 0.37 0.867 -0.0088 1 0.0
O12 O-2 0.3338 0.228 -0.0799 1 0.0
O4 O-2 0.0126 0.746 -0.0188 1 0.0
O9 O-2 0.1453 0.5664 0.089 1 0.0
O1 O-2 0.2603 0.2282 0.05 1 0.0
O8 O-2 0.1351 -0.0854 0.0944 1 0.0
O5 O-2 0.2041 0.7219 0.2229 1 0.0
As2 As+5 0.3808 0.2494 0.2301 1 0.0
O16 O-2 0.3848 0.562 0.857 1 0.0
O17 O-2 0.215 0.609 -0.0709 1 0.0
U1 U+6 0.1609 0.241 0.1008 1 0.0
O15 O-2 0.1292 0.031 0.8174 1 0.0
O14 O-2 0.1189 0.451 0.7997 1 0.0
U3 U+6 0.2236 0.3361 0.8601 1 0.0
O7 O-2 0.3279 0.4169 0.1754 1 0.0
O3 O-2 0.5335 0.2352 0.2449 1 0.0
As1 As+5 0.0436 0.7399 0.0602 1 0.0
O13 O-2 0.3305 0.2874 0.293 1 0.0
